data_7063634
loop_
_publ_author_name
'Joshi, Hemant'
'K, Gaatha'
'Kumar, Sunil'
'Sharma, Ashutosh'
'Bhuvanesh, Nattamai'
'Roy, Partha'

_publ_section_title
;
 Trans-palladium dichloride complex of bulky organosulfur ligand:
 syntheses, structure, and applications in catalytic alkylation of
 acetophenone and secondary alcohols using alcohols
;
_journal_name_full 'New Journal of Chemistry'
_journal_paper_doi 10.1039/D4NJ04901B
_journal_year 2025
_chemical_formula_moiety 'C44 H36 Cl2 Pd S2'
_chemical_formula_sum 'C44 H36 Cl2 Pd S2'
_chemical_formula_weight 806.15
_space_group_crystal_system monoclinic
_space_group_IT_number 15
_space_group_name_Hall '-C 2yc'
_space_group_name_H-M_alt 'C 1 2/c 1'
_atom_sites_solution_hydrogens geom
_atom_sites_solution_primary dual
_audit_creation_date 2023-03-28
_audit_creation_method
;
Olex2 1.5
(compiled 2023.03.06 svn.rbb2c1857 for OlexSys, GUI svn.r6748)
;
_audit_update_record
;
2024-11-12 deposited with the CCDC.	2025-02-04 downloaded from the CCDC.
;
_cell_angle_alpha 90
_cell_angle_beta 90.928(2)
_cell_angle_gamma 90
_cell_formula_units_Z 4
_cell_length_a 21.9194(7)
_cell_length_b 6.1161(2)
_cell_length_c 26.6465(9)
_cell_measurement_reflns_used 9936
_cell_measurement_temperature 110.00
_cell_measurement_theta_max 70.064
_cell_measurement_theta_min 3.316
_cell_volume 3571.8(2)
_computing_cell_refinement 'SAINT V8.38A (Bruker, 2018)'
_computing_data_collection 'APEX 3 (Bruker, 2018)'
_computing_data_reduction 'SAINT V8.38A (Bruker, 2018)'
_computing_molecular_graphics 'Olex2 1.5 (Dolomanov et al., 2009)'
_computing_publication_material 'Olex2 1.5 (Dolomanov et al., 2009)'
_computing_structure_refinement 'XL  (Sheldrick, 2008)'
_computing_structure_solution 'XT  (Sheldrick, 2015)'
_diffrn_ambient_temperature 110.00
_diffrn_measured_fraction_theta_full 0.999
_diffrn_measured_fraction_theta_max 0.999
_diffrn_measurement_device_type 'Bruker Venture (PHOTON III)'
_diffrn_measurement_method '\f and \w scans'
_diffrn_radiation_type CuK\a
_diffrn_radiation_wavelength 1.54178
_diffrn_reflns_av_R_equivalents 0.0467
_diffrn_reflns_av_unetI/netI 0.0256
_diffrn_reflns_Laue_measured_fraction_full 0.999
_diffrn_reflns_Laue_measured_fraction_max 0.999
_diffrn_reflns_limit_h_max 26
_diffrn_reflns_limit_h_min -26
_diffrn_reflns_limit_k_max 7
_diffrn_reflns_limit_k_min -7
_diffrn_reflns_limit_l_max 32
_diffrn_reflns_limit_l_min -32
_diffrn_reflns_number 30433
_diffrn_reflns_point_group_measured_fraction_full 0.999
_diffrn_reflns_point_group_measured_fraction_max 0.999
_diffrn_reflns_theta_full 67.679
_diffrn_reflns_theta_max 70.115
_diffrn_reflns_theta_min 3.317
_diffrn_source 'Bruker Venture Cu-IuS'
_diffrn_source_current 1.0
_diffrn_source_power 0.05
_diffrn_source_voltage 50.0
_diffrn_standards_number 0
_exptl_absorpt_coefficient_mu 6.898
_exptl_absorpt_correction_T_max 0.3841
_exptl_absorpt_correction_T_min 0.1984
_exptl_absorpt_correction_type multi-scan
_exptl_absorpt_process_details
;
SADABS-2016/2 (Bruker,2016/2) was used for absorption correction.
wR2(int) was 0.1389 before and 0.0778 after correction.
The Ratio of minimum to maximum transmission is 0.5165.
The \l/2 correction factor is Not present.
;
_exptl_crystal_colour colourless
_exptl_crystal_colour_primary colourless
_exptl_crystal_density_diffrn 1.499
_exptl_crystal_description plate
_exptl_crystal_F_000 1648
_exptl_crystal_size_max 0.362
_exptl_crystal_size_mid 0.132
_exptl_crystal_size_min 0.014
_refine_diff_density_max 0.363
_refine_diff_density_min -0.459
_refine_diff_density_rms 0.069
_refine_ls_extinction_method none
_refine_ls_goodness_of_fit_ref 1.065
_refine_ls_hydrogen_treatment constr
_refine_ls_matrix_type full
_refine_ls_number_parameters 223
_refine_ls_number_reflns 3400
_refine_ls_number_restraints 0
_refine_ls_restrained_S_all 1.065
_refine_ls_R_factor_all 0.0251
_refine_ls_R_factor_gt 0.0247
_refine_ls_shift/su_max 0.001
_refine_ls_shift/su_mean 0.000
_refine_ls_structure_factor_coef Fsqd
_refine_ls_weighting_details 'w=1/[\s^2^(Fo^2^)+(0.0360P)^2^+5.3313P] where P=(Fo^2^+2Fc^2^)/3'
_refine_ls_weighting_scheme calc
_refine_ls_wR_factor_gt 0.0672
_refine_ls_wR_factor_ref 0.0676
_reflns_Friedel_coverage 0.000
_reflns_number_gt 3314
_reflns_number_total 3400
_reflns_threshold_expression 'I > 2\s(I)'
_cod_data_source_file d4nj04901b2.cif
_cod_data_source_block hj_sk386b
_cod_database_code 7063634
_shelx_shelxl_version_number 2018/3
_shelx_space_group_comment
;
The symmetry employed for this shelxl refinement is uniquely defined
by the following loop, which should always be used as a source of
symmetry information in preference to the above space-group names.
They are only intended as comments.
;
_shelx_estimated_absorpt_t_max 0.910
_shelx_estimated_absorpt_t_min 0.189
_olex2_refinement_description
;
1. Fixed Uiso
 At 1.2 times of:
  All C(H) groups, All C(H,H) groups
2.a Secondary CH2 refined with riding coordinates:
 C1(H1A,H1B), C12(H12A,H12B)
2.b Aromatic/amide H refined with riding coordinates:
 C5(H5), C6(H6), C7(H7), C8(H8), C9(H9), C10(H10), C11(H11), C16(H16),
 C17(H17), C18(H18), C19(H19), C20(H20), C21(H21), C22(H22)
;
_olex2_exptl_crystal_mounting_method 'The crystal was mounted on a MITIGEN holder'
_olex2_submission_original_sample_id HJB_230327_V_SK386B
_olex2_submission_special_instructions 'No special instructions were received'

loop_
_space_group_symop_operation_xyz
'x, y, z'
'-x, y, -z+1/2'
'x+1/2, y+1/2, z'
'-x+1/2, y+1/2, -z+1/2'
'-x, -y, -z'
'x, -y, z-1/2'
'-x+1/2, -y+1/2, -z'
'x+1/2, -y+1/2, z-1/2'

loop_
_atom_site_label
_atom_site_type_symbol
_atom_site_fract_x
_atom_site_fract_y
_atom_site_fract_z
_atom_site_U_iso_or_equiv
_atom_site_adp_type
_atom_site_occupancy
_atom_site_site_symmetry_order
_atom_site_calc_flag
_atom_site_refinement_flags_posn
_atom_site_refinement_flags_adp
_atom_site_refinement_flags_occupancy
_atom_site_disorder_assembly
_atom_site_disorder_group
Pd1 Pd 0.750000 0.250000 0.500000 0.01903(8) Uani 1 2 d S . P . .
Cl1 Cl 0.83626(2) 0.38035(8) 0.46272(2) 0.02800(12) Uani 1 1 d . . . . .
S1 S 0.68144(2) 0.35675(7) 0.43782(2) 0.01926(11) Uani 1 1 d . . . . .
C1 C 0.64257(9) 0.5983(3) 0.46284(7) 0.0255(4) Uani 1 1 d . . . . .
H1A H 0.625793 0.564419 0.496226 0.031 Uiso 1 1 calc R U . . .
H1B H 0.671988 0.720189 0.466782 0.031 Uiso 1 1 calc R U . . .
C2 C 0.59183(9) 0.6642(3) 0.42741(7) 0.0244(4) Uani 1 1 d . . . . .
C3 C 0.53744(8) 0.5349(3) 0.42254(7) 0.0220(4) Uani 1 1 d . . . . .
C4 C 0.49237(9) 0.5997(3) 0.38620(7) 0.0250(4) Uani 1 1 d . . . . .
C5 C 0.50228(10) 0.7880(4) 0.35641(9) 0.0304(4) Uani 1 1 d . . . . .
H5 H 0.472505 0.829737 0.331945 0.037 Uiso 1 1 calc R U . . .
C6 C 0.55400(10) 0.9101(3) 0.36239(8) 0.0317(4) Uani 1 1 d . . . . .
H6 H 0.559735 1.037421 0.342594 0.038 Uiso 1 1 calc R U . . .
C7 C 0.59882(9) 0.8470(3) 0.39794(8) 0.0287(4) Uani 1 1 d . . . . .
H7 H 0.634760 0.932719 0.401685 0.034 Uiso 1 1 calc R U . . .
C8 C 0.52582(9) 0.3467(3) 0.45199(7) 0.0257(4) Uani 1 1 d . . . . .
H8 H 0.555133 0.300856 0.476447 0.031 Uiso 1 1 calc R U . . .
C9 C 0.47292(11) 0.2302(3) 0.44562(9) 0.0304(5) Uani 1 1 d . . . . .
H9 H 0.465906 0.104768 0.465739 0.037 Uiso 1 1 calc R U . . .
C10 C 0.42890(10) 0.2944(4) 0.40966(9) 0.0321(4) Uani 1 1 d . . . . .
H10 H 0.392480 0.211719 0.405411 0.039 Uiso 1 1 calc R U . . .
C11 C 0.43836(9) 0.4749(4) 0.38087(8) 0.0295(4) Uani 1 1 d . . . . .
H11 H 0.408186 0.517592 0.356829 0.035 Uiso 1 1 calc R U . . .
C12 C 0.72066(9) 0.4637(3) 0.38293(7) 0.0231(4) Uani 1 1 d . . . . .
H12A H 0.698414 0.591071 0.368823 0.028 Uiso 1 1 calc R U . . .
H12B H 0.762645 0.509892 0.392178 0.028 Uiso 1 1 calc R U . . .
C13 C 0.72203(9) 0.2797(3) 0.34533(7) 0.0225(4) Uani 1 1 d . . . . .
C14 C 0.67435(10) 0.2525(3) 0.30900(8) 0.0220(4) Uani 1 1 d . . . . .
C15 C 0.67410(9) 0.0637(3) 0.27753(7) 0.0238(4) Uani 1 1 d . . . . .
C16 C 0.72187(9) -0.0924(3) 0.28317(7) 0.0271(4) Uani 1 1 d . . . . .
H16 H 0.721757 -0.220245 0.262919 0.032 Uiso 1 1 calc R U . . .
C17 C 0.76793(9) -0.0594(3) 0.31756(7) 0.0270(4) Uani 1 1 d . . . . .
H17 H 0.800215 -0.162502 0.320458 0.032 Uiso 1 1 calc R U . . .
C18 C 0.76773(9) 0.1268(3) 0.34872(7) 0.0258(4) Uani 1 1 d . . . . .
H18 H 0.799913 0.146826 0.372581 0.031 Uiso 1 1 calc R U . . .
C19 C 0.62622(9) 0.4072(3) 0.30153(7) 0.0255(4) Uani 1 1 d . . . . .
H19 H 0.624783 0.533714 0.322160 0.031 Uiso 1 1 calc R U . . .
C20 C 0.58237(9) 0.3769(4) 0.26543(8) 0.0298(4) Uani 1 1 d . . . . .
H20 H 0.551429 0.484137 0.260785 0.036 Uiso 1 1 calc R U . . .
C21 C 0.58218(10) 0.1880(4) 0.23469(8) 0.0324(4) Uani 1 1 d . . . . .
H21 H 0.551034 0.167422 0.209934 0.039 Uiso 1 1 calc R U . . .
C22 C 0.62720(9) 0.0359(4) 0.24098(7) 0.0288(4) Uani 1 1 d . . . . .
H22 H 0.627039 -0.091065 0.220443 0.035 Uiso 1 1 calc R U . . .

loop_
_atom_site_aniso_label
_atom_site_aniso_U_11
_atom_site_aniso_U_22
_atom_site_aniso_U_33
_atom_site_aniso_U_23
_atom_site_aniso_U_13
_atom_site_aniso_U_12
Pd1 0.01805(12) 0.02251(12) 0.01653(11) -0.00003(6) 0.00043(7) -0.00497(6)
Cl1 0.0209(2) 0.0391(3) 0.0240(2) 0.00601(18) 0.00095(16) -0.00930(18)
S1 0.0192(2) 0.0219(2) 0.0167(2) -0.00132(15) 0.00011(15) -0.00343(15)
C1 0.0255(9) 0.0261(9) 0.0248(9) -0.0079(8) -0.0006(7) -0.0003(8)
C2 0.0264(10) 0.0229(10) 0.0240(9) -0.0053(7) 0.0029(7) 0.0015(8)
C3 0.0216(9) 0.0240(9) 0.0205(8) -0.0039(7) 0.0050(7) 0.0024(7)
C4 0.0225(9) 0.0275(10) 0.0251(9) -0.0002(8) 0.0057(7) 0.0035(7)
C5 0.0294(11) 0.0303(10) 0.0316(11) 0.0051(9) 0.0005(9) 0.0069(8)
C6 0.0331(11) 0.0233(10) 0.0390(11) 0.0062(8) 0.0062(9) 0.0042(8)
C7 0.0267(10) 0.0226(10) 0.0370(11) -0.0028(8) 0.0044(8) -0.0027(8)
C8 0.0252(9) 0.0298(11) 0.0221(9) 0.0007(8) 0.0036(7) 0.0012(8)
C9 0.0296(11) 0.0316(11) 0.0303(11) 0.0047(8) 0.0087(9) -0.0030(8)
C10 0.0223(10) 0.0375(11) 0.0368(12) -0.0013(10) 0.0057(9) -0.0057(9)
C11 0.0206(9) 0.0369(11) 0.0308(10) 0.0007(8) 0.0005(8) 0.0023(8)
C12 0.0239(9) 0.0259(9) 0.0194(8) 0.0015(7) 0.0006(7) -0.0056(7)
C13 0.0225(10) 0.0248(9) 0.0204(9) 0.0011(7) 0.0046(7) -0.0029(7)
C14 0.0217(10) 0.0248(10) 0.0197(10) 0.0004(6) 0.0055(8) -0.0043(7)
C15 0.0236(9) 0.0281(10) 0.0200(9) -0.0002(7) 0.0062(7) -0.0054(7)
C16 0.0296(10) 0.0264(9) 0.0255(9) -0.0016(8) 0.0095(8) -0.0008(8)
C17 0.0256(9) 0.0280(10) 0.0278(10) 0.0022(8) 0.0067(8) 0.0056(8)
C18 0.0234(9) 0.0321(10) 0.0219(9) 0.0032(7) 0.0021(7) 0.0009(8)
C19 0.0223(9) 0.0284(10) 0.0256(9) -0.0003(8) 0.0013(7) -0.0014(8)
C20 0.0243(9) 0.0345(11) 0.0305(10) 0.0015(8) -0.0017(8) 0.0022(8)
C21 0.0279(11) 0.0418(11) 0.0273(10) -0.0013(9) -0.0047(8) -0.0060(10)
C22 0.0297(10) 0.0332(11) 0.0235(9) -0.0064(8) 0.0028(8) -0.0066(8)

loop_
_atom_type_symbol
_atom_type_description
_atom_type_scat_dispersion_real
_atom_type_scat_dispersion_imag
_atom_type_scat_source
C C 0.0181 0.0091 'International Tables Vol C Tables 4.2.6.8 and 6.1.1.4'
H H 0.0000 0.0000 'International Tables Vol C Tables 4.2.6.8 and 6.1.1.4'
Cl Cl 0.3639 0.7018 'International Tables Vol C Tables 4.2.6.8 and 6.1.1.4'
Pd Pd 0.1215 3.9337 'International Tables Vol C Tables 4.2.6.8 and 6.1.1.4'
S S 0.3331 0.5567 'International Tables Vol C Tables 4.2.6.8 and 6.1.1.4'

loop_
_exptl_crystal_face_index_h
_exptl_crystal_face_index_k
_exptl_crystal_face_index_l
_exptl_crystal_face_perp_dist
0.00 -1.00 0.00 0.1770
0.00 1.00 0.00 0.1810
-1.00 0.00 0.00 0.0650
1.00 0.00 0.00 0.0460
0.00 0.00 -1.00 0.0030
0.00 0.00 1.00 0.0070

loop_
_geom_angle_atom_site_label_1
_geom_angle_atom_site_label_2
_geom_angle_atom_site_label_3
_geom_angle
_geom_angle_site_symmetry_1
_geom_angle_site_symmetry_3
_geom_angle_publ_flag
Cl1 Pd1 Cl1 180.0 7_656 . ?
Cl1 Pd1 S1 97.025(15) . . ?
Cl1 Pd1 S1 97.026(15) 7_656 7_656 ?
Cl1 Pd1 S1 82.974(15) 7_656 . ?
Cl1 Pd1 S1 82.975(15) . 7_656 ?
S1 Pd1 S1 180.0 7_656 . ?
C1 S1 Pd1 105.48(6) . . ?
C12 S1 Pd1 111.43(6) . . ?
C12 S1 C1 103.26(9) . . ?
S1 C1 H1A 109.8 . . ?
S1 C1 H1B 109.8 . . ?
H1A C1 H1B 108.3 . . ?
C2 C1 S1 109.32(13) . . ?
C2 C1 H1A 109.8 . . ?
C2 C1 H1B 109.8 . . ?
C3 C2 C1 120.96(18) . . ?
C7 C2 C1 119.23(18) . . ?
C7 C2 C3 119.76(18) . . ?
C4 C3 C2 118.24(18) . . ?
C8 C3 C2 123.62(17) . . ?
C8 C3 C4 118.14(17) . . ?
C5 C4 C3 119.63(18) . . ?
C11 C4 C3 119.16(18) . . ?
C11 C4 C5 121.20(19) . . ?
C4 C5 H5 119.5 . . ?
C6 C5 C4 120.9(2) . . ?
C6 C5 H5 119.5 . . ?
C5 C6 H6 120.1 . . ?
C5 C6 C7 119.87(19) . . ?
C7 C6 H6 120.1 . . ?
C2 C7 C6 121.57(19) . . ?
C2 C7 H7 119.2 . . ?
C6 C7 H7 119.2 . . ?
C3 C8 H8 119.6 . . ?
C9 C8 C3 120.86(19) . . ?
C9 C8 H8 119.6 . . ?
C8 C9 H9 119.7 . . ?
C8 C9 C10 120.69(19) . . ?
C10 C9 H9 119.7 . . ?
C9 C10 H10 120.0 . . ?
C11 C10 C9 120.1(2) . . ?
C11 C10 H10 120.0 . . ?
C4 C11 H11 119.5 . . ?
C10 C11 C4 121.06(19) . . ?
C10 C11 H11 119.5 . . ?
S1 C12 H12A 110.5 . . ?
S1 C12 H12B 110.5 . . ?
H12A C12 H12B 108.7 . . ?
C13 C12 S1 106.22(13) . . ?
C13 C12 H12A 110.5 . . ?
C13 C12 H12B 110.5 . . ?
C14 C13 C12 121.14(17) . . ?
C18 C13 C12 119.17(18) . . ?
C18 C13 C14 119.50(18) . . ?
C13 C14 C15 119.35(18) . . ?
C13 C14 C19 123.37(17) . . ?
C15 C14 C19 117.27(19) . . ?
C16 C15 C14 119.01(18) . . ?
C22 C15 C14 119.84(19) . . ?
C22 C15 C16 121.14(18) . . ?
C15 C16 H16 119.8 . . ?
C17 C16 C15 120.38(18) . . ?
C17 C16 H16 119.8 . . ?
C16 C17 H17 119.8 . . ?
C16 C17 C18 120.31(18) . . ?
C18 C17 H17 119.8 . . ?
C13 C18 C17 121.41(18) . . ?
C13 C18 H18 119.3 . . ?
C17 C18 H18 119.3 . . ?
C14 C19 H19 119.3 . . ?
C20 C19 C14 121.31(19) . . ?
C20 C19 H19 119.3 . . ?
C19 C20 H20 119.5 . . ?
C19 C20 C21 121.00(19) . . ?
C21 C20 H20 119.5 . . ?
C20 C21 H21 120.3 . . ?
C22 C21 C20 119.33(19) . . ?
C22 C21 H21 120.3 . . ?
C15 C22 H22 119.4 . . ?
C21 C22 C15 121.23(19) . . ?
C21 C22 H22 119.4 . . ?

loop_
_geom_bond_atom_site_label_1
_geom_bond_atom_site_label_2
_geom_bond_distance
_geom_bond_site_symmetry_2
_geom_bond_publ_flag
Pd1 Cl1 2.2930(4) 7_656 ?
Pd1 Cl1 2.2931(4) . ?
Pd1 S1 2.3127(4) 7_656 ?
Pd1 S1 2.3128(4) . ?
S1 C1 1.8363(19) . ?
S1 C12 1.8294(18) . ?
C1 H1A 0.9900 . ?
C1 H1B 0.9900 . ?
C1 C2 1.502(3) . ?
C2 C3 1.435(3) . ?
C2 C7 1.376(3) . ?
C3 C4 1.428(3) . ?
C3 C8 1.419(3) . ?
C4 C5 1.417(3) . ?
C4 C11 1.414(3) . ?
C5 H5 0.9500 . ?
C5 C6 1.365(3) . ?
C6 H6 0.9500 . ?
C6 C7 1.408(3) . ?
C7 H7 0.9500 . ?
C8 H8 0.9500 . ?
C8 C9 1.369(3) . ?
C9 H9 0.9500 . ?
C9 C10 1.405(3) . ?
C10 H10 0.9500 . ?
C10 C11 1.362(3) . ?
C11 H11 0.9500 . ?
C12 H12A 0.9900 . ?
C12 H12B 0.9900 . ?
C12 C13 1.507(3) . ?
C13 C14 1.423(3) . ?
C13 C18 1.372(3) . ?
C14 C15 1.427(3) . ?
C14 C19 1.429(3) . ?
C15 C16 1.423(3) . ?
C15 C22 1.415(3) . ?
C16 H16 0.9500 . ?
C16 C17 1.367(3) . ?
C17 H17 0.9500 . ?
C17 C18 1.409(3) . ?
C18 H18 0.9500 . ?
C19 H19 0.9500 . ?
C19 C20 1.361(3) . ?
C20 H20 0.9500 . ?
C20 C21 1.416(3) . ?
C21 H21 0.9500 . ?
C21 C22 1.365(3) . ?
C22 H22 0.9500 . ?

loop_
_geom_torsion_atom_site_label_1
_geom_torsion_atom_site_label_2
_geom_torsion_atom_site_label_3
_geom_torsion_atom_site_label_4
_geom_torsion
_geom_torsion_site_symmetry_1
_geom_torsion_site_symmetry_2
_geom_torsion_site_symmetry_3
_geom_torsion_site_symmetry_4
_geom_torsion_publ_flag
Pd1 S1 C1 C2 -173.44(12) . . . . ?
Pd1 S1 C12 C13 99.25(12) . . . . ?
S1 C1 C2 C3 71.5(2) . . . . ?
S1 C1 C2 C7 -106.10(18) . . . . ?
S1 C12 C13 C14 90.57(19) . . . . ?
S1 C12 C13 C18 -84.49(19) . . . . ?
C1 S1 C12 C13 -147.97(13) . . . . ?
C1 C2 C3 C4 -176.57(17) . . . . ?
C1 C2 C3 C8 3.7(3) . . . . ?
C1 C2 C7 C6 176.88(18) . . . . ?
C2 C3 C4 C5 -0.2(3) . . . . ?
C2 C3 C4 C11 -179.84(17) . . . . ?
C2 C3 C8 C9 179.87(19) . . . . ?
C3 C2 C7 C6 -0.7(3) . . . . ?
C3 C4 C5 C6 -0.8(3) . . . . ?
C3 C4 C11 C10 -0.2(3) . . . . ?
C3 C8 C9 C10 0.1(3) . . . . ?
C4 C3 C8 C9 0.2(3) . . . . ?
C4 C5 C6 C7 1.1(3) . . . . ?
C5 C4 C11 C10 -179.8(2) . . . . ?
C5 C6 C7 C2 -0.3(3) . . . . ?
C7 C2 C3 C4 1.0(3) . . . . ?
C7 C2 C3 C8 -178.72(18) . . . . ?
C8 C3 C4 C5 179.50(18) . . . . ?
C8 C3 C4 C11 -0.1(3) . . . . ?
C8 C9 C10 C11 -0.4(3) . . . . ?
C9 C10 C11 C4 0.5(3) . . . . ?
C11 C4 C5 C6 178.8(2) . . . . ?
C12 S1 C1 C2 69.50(15) . . . . ?
C12 C13 C14 C15 -173.53(17) . . . . ?
C12 C13 C14 C19 7.3(3) . . . . ?
C12 C13 C18 C17 173.95(17) . . . . ?
C13 C14 C15 C16 -0.3(3) . . . . ?
C13 C14 C15 C22 -179.47(18) . . . . ?
C13 C14 C19 C20 178.34(19) . . . . ?
C14 C13 C18 C17 -1.2(3) . . . . ?
C14 C15 C16 C17 -1.3(3) . . . . ?
C14 C15 C22 C21 0.8(3) . . . . ?
C14 C19 C20 C21 1.4(3) . . . . ?
C15 C14 C19 C20 -0.8(3) . . . . ?
C15 C16 C17 C18 1.7(3) . . . . ?
C16 C15 C22 C21 -178.38(19) . . . . ?
C16 C17 C18 C13 -0.4(3) . . . . ?
C18 C13 C14 C15 1.5(3) . . . . ?
C18 C13 C14 C19 -177.61(18) . . . . ?
C19 C14 C15 C16 178.88(17) . . . . ?
C19 C14 C15 C22 -0.3(3) . . . . ?
C19 C20 C21 C22 -0.9(3) . . . . ?
C20 C21 C22 C15 -0.2(3) . . . . ?
C22 C15 C16 C17 177.86(18) . . . . ?
